data_7130141
loop_
_publ_author_name
'Volla, Chandra'
'Nair, Akshay Murali'
'Halder, Indranil'

_publ_section_title
;
 A Metal-free Four-component Sulfonylation, Giese Cyclization,
 Selenylation Cascade via Insertion of Sulfur Dioxide
;
_journal_name_full 'Chemical Communications'
_journal_paper_doi 10.1039/D2CC02315F
_journal_year 2022
_chemical_formula_moiety 'C29 H26 O4 S Se'
_chemical_formula_sum 'C29 H26 O4 S Se'
_chemical_formula_weight 549.52
_space_group_crystal_system triclinic
_space_group_IT_number 2
_space_group_name_Hall '-P 1'
_space_group_name_H-M_alt 'P -1'
_atom_sites_solution_hydrogens geom
_atom_sites_solution_primary dual
_audit_creation_date 2021-09-17
_audit_creation_method
;
Olex2 1.3-ac4
(compiled 2019.04.23 svn.r3594 for Rigaku Oxford Diffraction, GUI svn.r5739)
;
_audit_update_record
;
2022-03-28 deposited with the CCDC.	2022-05-23 downloaded from the CCDC.
;
_cell_angle_alpha 78.571(2)
_cell_angle_beta 85.648(2)
_cell_angle_gamma 84.970(2)
_cell_formula_units_Z 2
_cell_length_a 7.62840(10)
_cell_length_b 10.8394(3)
_cell_length_c 15.6538(4)
_cell_measurement_reflns_used 10606
_cell_measurement_temperature 150.00(10)
_cell_measurement_theta_max 26.3130
_cell_measurement_theta_min 1.9130
_cell_volume 1261.55(5)
_computing_cell_refinement 'CrysAlisPro 1.171.41.93a (Rigaku OD, 2020)'
_computing_data_collection 'CrysAlisPro 1.171.41.93a (Rigaku OD, 2020)'
_computing_data_reduction 'CrysAlisPro 1.171.41.93a (Rigaku OD, 2020)'
_computing_molecular_graphics 'Olex2 (Dolomanov et al., 2009)'
_computing_publication_material 'Olex2 (Dolomanov et al., 2009)'
_computing_structure_refinement 'ShelXL (Sheldrick, 2015)'
_computing_structure_solution 'ShelXT (Sheldrick, 2015)'
_diffrn_ambient_environment N~2~
_diffrn_ambient_temperature 150.00(10)
_diffrn_detector 'CCD plate'
_diffrn_measured_fraction_theta_full 1.000
_diffrn_measured_fraction_theta_max 1.000
_diffrn_measurement_details
;
List of Runs (angles in degrees, time in seconds):

  # Type    Start    End  Width  t~exp~   \w     \q     \k     \f   Frames
#--------------------------------------------------------------------------
  1  \f   -339.92  20.08   1.00    2.00  15.81  -9.84 -59.25    --   360
  2  \w    -60.89   0.11   1.00    2.00    --  -14.77  94.56 -34.84   61
  3  \w    -65.46  -0.46   1.00    2.00    --  -19.34  94.56 145.16   65
  4  \w   -100.81  15.19   1.00    2.00    --   -9.84 -59.25 -51.92  116
  5  \w    -65.46  -0.46   1.00    2.00    --  -19.34  94.56  73.16   65
  6  \f    -10.27 349.73   1.00    2.00  81.02  -9.84  31.50    --   360
  7  \w    -65.46  -0.46   1.00    2.00    --  -19.34  94.56   1.16   65
  8  \w   -100.81  15.19   1.00    2.00    --   -9.84 -59.25 164.08  116
  9  \f   -349.73  10.27   1.00    2.00   6.61  -9.84 -31.50    --   360
;
_diffrn_measurement_device 'abstract diffractometer'
_diffrn_measurement_device_type 'Saxi-CrysAlisPro-abstract goniometer imported SAXI images'
_diffrn_measurement_method '\w and \f scans'
_diffrn_orient_matrix_type 'CrysAlisPro convention (1999,Acta A55,543-557)'
_diffrn_orient_matrix_UB_11 -0.0190053000
_diffrn_orient_matrix_UB_12 -0.0020377000
_diffrn_orient_matrix_UB_13 -0.0433351000
_diffrn_orient_matrix_UB_21 -0.0021770000
_diffrn_orient_matrix_UB_22 -0.0665383000
_diffrn_orient_matrix_UB_23 0.0115419000
_diffrn_orient_matrix_UB_31 -0.0915316000
_diffrn_orient_matrix_UB_32 0.0070890000
_diffrn_orient_matrix_UB_33 0.0115588000
_diffrn_radiation_monochromator graphite
_diffrn_radiation_probe x-ray
_diffrn_radiation_type 'Mo K\a'
_diffrn_radiation_wavelength 0.71073
_diffrn_reflns_av_R_equivalents 0.0650
_diffrn_reflns_av_unetI/netI 0.0290
_diffrn_reflns_Laue_measured_fraction_full 1.000
_diffrn_reflns_Laue_measured_fraction_max 1.000
_diffrn_reflns_limit_h_max 9
_diffrn_reflns_limit_h_min -9
_diffrn_reflns_limit_k_max 12
_diffrn_reflns_limit_k_min -12
_diffrn_reflns_limit_l_max 18
_diffrn_reflns_limit_l_min -18
_diffrn_reflns_number 54953
_diffrn_reflns_point_group_measured_fraction_full 1.000
_diffrn_reflns_point_group_measured_fraction_max 1.000
_diffrn_reflns_theta_full 24.996
_diffrn_reflns_theta_max 24.996
_diffrn_reflns_theta_min 1.922
_diffrn_source 'fine-focus sealed X-ray tube'
_diffrn_source_type 'Enhance (Mo) X-ray Source'
_exptl_absorpt_coefficient_mu 1.605
_exptl_absorpt_correction_T_max 1.00000
_exptl_absorpt_correction_T_min 0.71254
_exptl_absorpt_correction_type multi-scan
_exptl_absorpt_process_details
;
CrysAlisPro 1.171.41.93a (Rigaku Oxford Diffraction, 2020)
Empirical absorption correction using spherical harmonics,
implemented in SCALE3 ABSPACK scaling algorithm.
;
_exptl_crystal_colour colourless
_exptl_crystal_colour_primary colourless
_exptl_crystal_density_diffrn 1.447
_exptl_crystal_description block
_exptl_crystal_F_000 564
_exptl_crystal_size_max 0.264
_exptl_crystal_size_mid 0.198
_exptl_crystal_size_min 0.063
_refine_diff_density_max 1.373
_refine_diff_density_min -0.916
_refine_diff_density_rms 0.073
_refine_ls_extinction_method none
_refine_ls_goodness_of_fit_ref 1.058
_refine_ls_hydrogen_treatment constr
_refine_ls_matrix_type full
_refine_ls_number_parameters 288
_refine_ls_number_reflns 4430
_refine_ls_number_restraints 0
_refine_ls_restrained_S_all 1.058
_refine_ls_R_factor_all 0.0554
_refine_ls_R_factor_gt 0.0454
_refine_ls_shift/su_max 0.000
_refine_ls_shift/su_mean 0.000
_refine_ls_structure_factor_coef Fsqd
_refine_ls_weighting_details 'w=1/[\s^2^(Fo^2^)+(0.0423P)^2^+2.6437P] where P=(Fo^2^+2Fc^2^)/3'
_refine_ls_weighting_scheme calc
_refine_ls_wR_factor_gt 0.1059
_refine_ls_wR_factor_ref 0.1116
_reflns_Friedel_coverage 0.000
_reflns_number_gt 3783
_reflns_number_total 4430
_reflns_threshold_expression 'I > 2\s(I)'
_cod_data_source_file d2cc02315f2.cif
_cod_data_source_block cmrv_ih_505_3_autored
_cod_database_code 7130141
_shelx_shelxl_version_number 2018/3
_chemical_oxdiff_formula CHNOSeP
_shelx_space_group_comment
;
The symmetry employed for this shelxl refinement is uniquely defined
by the following loop, which should always be used as a source of
symmetry information in preference to the above space-group names.
They are only intended as comments.
;
_reflns_odcompleteness_completeness 80.48
_reflns_odcompleteness_iscentric 1
_reflns_odcompleteness_theta 36.85
_olex2_refinement_description
;
1. Fixed Uiso
 At 1.2 times of:
  All C(H) groups, All C(H,H) groups
 At 1.5 times of:
  All C(H,H,H) groups
2. Uiso/Uaniso restraints and constraints
Uanis(C2) = Uanis(C3) = Uanis(C4) = Uanis(C5) = Uanis(C6) = Uanis(C1)
3.a Ternary CH refined with riding coordinates:
 C7(H7), C12(H12)
3.b Secondary CH2 refined with riding coordinates:
 C13(H13A,H13B)
3.c Aromatic/amide H refined with riding coordinates:
 C2(H2), C3(H3), C4(H4), C5(H5), C6(H6), C9(H9), C10(H10), C18(H18), C19(H19),
 C20(H20), C21(H21), C22(H22), C24(H24), C25(H25), C27(H27), C28(H28)
3.d Idealised Me refined as rotating group:
 C16(H16A,H16B,H16C), C29(H29A,H29B,H29C)
;
_olex2_submission_special_instructions 'No special instructions were received'
_oxdiff_exptl_absorpt_empirical_details
;
Empirical correction (ABSPACK) includes:
- Absorption correction using spherical harmonics
- Frame scaling
;
_oxdiff_exptl_absorpt_empirical_full_max 1.440
_oxdiff_exptl_absorpt_empirical_full_min 0.536

loop_
_space_group_symop_operation_xyz
'x, y, z'
'-x, -y, -z'

loop_
_atom_site_label
_atom_site_type_symbol
_atom_site_fract_x
_atom_site_fract_y
_atom_site_fract_z
_atom_site_U_iso_or_equiv
_atom_site_adp_type
_atom_site_occupancy
_atom_site_site_symmetry_order
_atom_site_calc_flag
_atom_site_refinement_flags_posn
_atom_site_refinement_flags_adp
_atom_site_refinement_flags_occupancy
_atom_site_disorder_assembly
_atom_site_disorder_group
Se1 Se 0.66953(5) 1.02567(4) 0.76420(3) 0.03740(14) Uani 1 1 d . . . . .
S1 S 1.07634(10) 0.64158(8) 0.83440(6) 0.0254(2) Uani 1 1 d . . . . .
O1 O 0.2119(4) 1.0045(3) 0.7528(2) 0.0607(9) Uani 1 1 d . . . . .
O2 O 0.7095(3) 0.8628(2) 0.94217(16) 0.0313(6) Uani 1 1 d . . . . .
O3 O 1.1669(3) 0.7128(2) 0.75982(17) 0.0334(6) Uani 1 1 d . . . . .
O4 O 1.1612(3) 0.6187(3) 0.91626(16) 0.0356(6) Uani 1 1 d . . . . .
C1 C 0.6755(9) 1.0805(5) 0.6398(4) 0.0742(7) Uani 1 1 d . . . . .
C2 C 0.5288(9) 1.1155(5) 0.5917(4) 0.0742(7) Uani 1 1 d . . . . .
H2 H 0.413429 1.113703 0.619254 0.089 Uiso 1 1 calc R . . . .
C3 C 0.5555(9) 1.1547(5) 0.4988(4) 0.0742(7) Uani 1 1 d . . . . .
H3 H 0.456180 1.178832 0.464471 0.089 Uiso 1 1 calc R . . . .
C4 C 0.7153(9) 1.1579(5) 0.4601(4) 0.0742(7) Uani 1 1 d . . . . .
H4 H 0.728922 1.184608 0.398532 0.089 Uiso 1 1 calc R . . . .
C5 C 0.8587(9) 1.1241(5) 0.5061(4) 0.0742(7) Uani 1 1 d . . . . .
H5 H 0.972592 1.127016 0.477026 0.089 Uiso 1 1 calc R . . . .
C6 C 0.8416(9) 1.0848(5) 0.5964(4) 0.0742(7) Uani 1 1 d . . . . .
H6 H 0.943933 1.060662 0.628534 0.089 Uiso 1 1 calc R . . . .
C7 C 0.4962(4) 0.8955(3) 0.7767(3) 0.0346(9) Uani 1 1 d . . . . .
H7 H 0.486215 0.872003 0.718762 0.041 Uiso 1 1 calc R . . . .
C8 C 0.3216(5) 0.9578(4) 0.8047(3) 0.0439(11) Uani 1 1 d . . . . .
C9 C 0.2978(5) 0.9616(4) 0.8978(3) 0.0456(11) Uani 1 1 d . . . . .
H9 H 0.203396 1.014626 0.917049 0.055 Uiso 1 1 calc R . . . .
C10 C 0.4025(5) 0.8943(4) 0.9562(3) 0.0410(10) Uani 1 1 d . . . . .
H10 H 0.382787 0.905723 1.014870 0.049 Uiso 1 1 calc R . . . .
C11 C 0.5519(4) 0.8000(3) 0.9363(3) 0.0318(8) Uani 1 1 d . . . . .
C12 C 0.5492(4) 0.7764(3) 0.8435(2) 0.0299(8) Uani 1 1 d . . . . .
H12 H 0.457609 0.715518 0.844464 0.036 Uiso 1 1 calc R . . . .
C13 C 0.8673(4) 0.7855(4) 0.9324(3) 0.0341(9) Uani 1 1 d . . . . .
H13A H 0.882460 0.721928 0.986733 0.041 Uiso 1 1 calc R . . . .
H13B H 0.968927 0.838474 0.923544 0.041 Uiso 1 1 calc R . . . .
C14 C 0.8667(4) 0.7185(3) 0.8563(2) 0.0261(7) Uani 1 1 d . . . . .
C15 C 0.7232(4) 0.7142(3) 0.8139(2) 0.0256(7) Uani 1 1 d . . . . .
C16 C 0.5425(5) 0.6790(4) 1.0047(3) 0.0394(9) Uani 1 1 d . . . . .
H16A H 0.428404 0.644221 1.003771 0.059 Uiso 1 1 calc GR . . . .
H16B H 0.555350 0.697416 1.062573 0.059 Uiso 1 1 calc GR . . . .
H16C H 0.637556 0.617350 0.991617 0.059 Uiso 1 1 calc GR . . . .
C17 C 1.0396(4) 0.4932(3) 0.8116(2) 0.0248(7) Uani 1 1 d . . . . .
C18 C 1.1163(5) 0.4598(4) 0.7356(2) 0.0353(8) Uani 1 1 d . . . . .
H18 H 1.180881 0.517710 0.694083 0.042 Uiso 1 1 calc R . . . .
C19 C 1.0966(6) 0.3398(4) 0.7217(3) 0.0479(11) Uani 1 1 d . . . . .
H19 H 1.149960 0.314327 0.670514 0.057 Uiso 1 1 calc R . . . .
C20 C 1.0001(5) 0.2569(4) 0.7814(3) 0.0457(10) Uani 1 1 d . . . . .
H20 H 0.986310 0.175037 0.770822 0.055 Uiso 1 1 calc R . . . .
C21 C 0.9240(5) 0.2921(4) 0.8558(3) 0.0449(10) Uani 1 1 d . . . . .
H21 H 0.856796 0.234798 0.896366 0.054 Uiso 1 1 calc R . . . .
C22 C 0.9445(5) 0.4106(4) 0.8722(2) 0.0347(8) Uani 1 1 d . . . . .
H22 H 0.893992 0.434636 0.924391 0.042 Uiso 1 1 calc R . . . .
C23 C 0.7205(4) 0.6561(3) 0.7362(2) 0.0266(7) Uani 1 1 d . . . . .
C24 C 0.8181(4) 0.7023(3) 0.6596(2) 0.0319(8) Uani 1 1 d . . . . .
H24 H 0.883507 0.773976 0.656002 0.038 Uiso 1 1 calc R . . . .
C25 C 0.8196(5) 0.6437(4) 0.5886(3) 0.0401(9) Uani 1 1 d . . . . .
H25 H 0.885805 0.676453 0.536448 0.048 Uiso 1 1 calc R . . . .
C26 C 0.7268(5) 0.5381(4) 0.5919(3) 0.0424(10) Uani 1 1 d . . . . .
C27 C 0.6261(5) 0.4953(4) 0.6671(3) 0.0408(10) Uani 1 1 d . . . . .
H27 H 0.559374 0.424426 0.669913 0.049 Uiso 1 1 calc R . . . .
C28 C 0.6203(4) 0.5533(3) 0.7383(3) 0.0323(8) Uani 1 1 d . . . . .
H28 H 0.547973 0.523243 0.789027 0.039 Uiso 1 1 calc R . . . .
C29 C 0.7367(6) 0.4738(6) 0.5139(3) 0.0698(16) Uani 1 1 d . . . . .
H29A H 0.697042 0.388459 0.532338 0.105 Uiso 1 1 calc GR . . . .
H29B H 0.858709 0.468819 0.489472 0.105 Uiso 1 1 calc GR . . . .
H29C H 0.660834 0.522500 0.469422 0.105 Uiso 1 1 calc GR . . . .

loop_
_atom_site_aniso_label
_atom_site_aniso_U_11
_atom_site_aniso_U_22
_atom_site_aniso_U_33
_atom_site_aniso_U_23
_atom_site_aniso_U_13
_atom_site_aniso_U_12
Se1 0.0353(2) 0.0367(2) 0.0445(2) -0.01518(17) -0.00432(16) -0.00781(16)
S1 0.0160(4) 0.0319(5) 0.0318(5) -0.0147(4) -0.0017(3) -0.0019(3)
O1 0.0361(16) 0.0480(18) 0.108(3) -0.0401(19) -0.0263(17) 0.0166(14)
O2 0.0223(12) 0.0339(14) 0.0452(15) -0.0266(12) 0.0051(10) -0.0067(10)
O3 0.0231(12) 0.0326(14) 0.0452(15) -0.0086(12) 0.0026(11) -0.0077(10)
O4 0.0222(12) 0.0536(17) 0.0371(14) -0.0227(13) -0.0087(10) 0.0008(11)
C1 0.120(2) 0.0446(11) 0.0603(14) -0.0033(10) -0.0286(13) -0.0132(13)
C2 0.120(2) 0.0446(11) 0.0603(14) -0.0033(10) -0.0286(13) -0.0132(13)
C3 0.120(2) 0.0446(11) 0.0603(14) -0.0033(10) -0.0286(13) -0.0132(13)
C4 0.120(2) 0.0446(11) 0.0603(14) -0.0033(10) -0.0286(13) -0.0132(13)
C5 0.120(2) 0.0446(11) 0.0603(14) -0.0033(10) -0.0286(13) -0.0132(13)
C6 0.120(2) 0.0446(11) 0.0603(14) -0.0033(10) -0.0286(13) -0.0132(13)
C7 0.0253(18) 0.0290(19) 0.056(2) -0.0238(18) -0.0090(16) 0.0028(14)
C8 0.028(2) 0.029(2) 0.084(3) -0.031(2) -0.009(2) 0.0007(16)
C9 0.0228(19) 0.032(2) 0.090(3) -0.035(2) 0.007(2) -0.0011(16)
C10 0.0284(19) 0.035(2) 0.067(3) -0.031(2) 0.0180(19) -0.0134(17)
C11 0.0216(17) 0.032(2) 0.047(2) -0.0205(17) 0.0051(15) -0.0081(14)
C12 0.0193(16) 0.0256(18) 0.051(2) -0.0212(16) -0.0012(15) -0.0035(13)
C13 0.0202(17) 0.045(2) 0.045(2) -0.0288(18) -0.0002(15) -0.0047(15)
C14 0.0188(16) 0.0291(18) 0.0347(19) -0.0166(15) -0.0006(14) -0.0028(13)
C15 0.0203(16) 0.0228(17) 0.0371(19) -0.0135(15) -0.0020(14) -0.0019(13)
C16 0.032(2) 0.039(2) 0.051(2) -0.0195(19) 0.0077(17) -0.0066(16)
C17 0.0203(16) 0.0268(18) 0.0289(18) -0.0098(14) -0.0061(13) 0.0032(13)
C18 0.0311(19) 0.038(2) 0.038(2) -0.0149(17) 0.0047(16) 0.0011(16)
C19 0.051(2) 0.044(2) 0.055(3) -0.030(2) 0.000(2) 0.006(2)
C20 0.043(2) 0.028(2) 0.070(3) -0.015(2) -0.018(2) 0.0033(17)
C21 0.044(2) 0.031(2) 0.057(3) 0.0013(19) -0.008(2) -0.0079(17)
C22 0.0321(19) 0.037(2) 0.033(2) -0.0025(16) -0.0006(15) -0.0029(16)
C23 0.0187(16) 0.0275(18) 0.037(2) -0.0162(15) -0.0091(14) 0.0068(13)
C24 0.0269(18) 0.033(2) 0.039(2) -0.0141(16) -0.0058(15) 0.0006(14)
C25 0.031(2) 0.053(3) 0.040(2) -0.0203(19) -0.0033(16) 0.0025(17)
C26 0.0267(19) 0.058(3) 0.054(3) -0.040(2) -0.0103(18) 0.0071(17)
C27 0.0288(19) 0.045(2) 0.059(3) -0.032(2) -0.0083(18) -0.0028(16)
C28 0.0247(17) 0.032(2) 0.045(2) -0.0175(17) -0.0067(15) -0.0014(14)
C29 0.046(3) 0.108(4) 0.077(4) -0.071(3) 0.004(2) -0.011(3)

loop_
_atom_type_symbol
_atom_type_description
_atom_type_scat_dispersion_real
_atom_type_scat_dispersion_imag
_atom_type_scat_source
C C 0.0033 0.0016 'International Tables Vol C Tables 4.2.6.8 and 6.1.1.4'
H H 0.0000 0.0000 'International Tables Vol C Tables 4.2.6.8 and 6.1.1.4'
O O 0.0106 0.0060 'International Tables Vol C Tables 4.2.6.8 and 6.1.1.4'
S S 0.1246 0.1234 'International Tables Vol C Tables 4.2.6.8 and 6.1.1.4'
Se Se -0.0929 2.2259 'International Tables Vol C Tables 4.2.6.8 and 6.1.1.4'

loop_
_geom_angle_atom_site_label_1
_geom_angle_atom_site_label_2
_geom_angle_atom_site_label_3
_geom_angle
_geom_angle_site_symmetry_1
_geom_angle_site_symmetry_3
_geom_angle_publ_flag
C1 Se1 C7 98.9(2) . . ?
O3 S1 O4 117.23(15) . . ?
O3 S1 C14 110.70(16) . . ?
O3 S1 C17 108.69(15) . . ?
O4 S1 C14 104.96(15) . . ?
O4 S1 C17 107.35(16) . . ?
C17 S1 C14 107.46(15) . . ?
C13 O2 C11 113.0(2) . . ?
C2 C1 Se1 124.8(5) . . ?
C2 C1 C6 118.8(6) . . ?
C6 C1 Se1 116.4(4) . . ?
C1 C2 C3 118.0(6) . . ?
C4 C3 C2 121.3(6) . . ?
C3 C4 C5 121.1(6) . . ?
C4 C5 C6 120.3(7) . . ?
C1 C6 C5 120.4(6) . . ?
C8 C7 Se1 105.8(2) . . ?
C8 C7 C12 111.3(3) . . ?
C12 C7 Se1 112.1(2) . . ?
O1 C8 C7 122.1(4) . . ?
O1 C8 C9 122.8(4) . . ?
C9 C8 C7 115.1(4) . . ?
C10 C9 C8 122.6(3) . . ?
C9 C10 C11 124.8(4) . . ?
O2 C11 C10 103.8(3) . . ?
O2 C11 C12 108.2(3) . . ?
O2 C11 C16 111.4(3) . . ?
C10 C11 C12 111.5(3) . . ?
C10 C11 C16 109.2(3) . . ?
C16 C11 C12 112.4(3) . . ?
C11 C12 C7 113.4(3) . . ?
C15 C12 C7 110.6(3) . . ?
C15 C12 C11 111.8(3) . . ?
O2 C13 C14 112.4(3) . . ?
C13 C14 S1 111.9(2) . . ?
C15 C14 S1 124.7(3) . . ?
C15 C14 C13 123.3(3) . . ?
C14 C15 C12 119.4(3) . . ?
C14 C15 C23 124.5(3) . . ?
C23 C15 C12 116.1(3) . . ?
C18 C17 S1 119.0(3) . . ?
C22 C17 S1 119.2(3) . . ?
C22 C17 C18 121.6(3) . . ?
C19 C18 C17 118.2(4) . . ?
C20 C19 C18 120.6(4) . . ?
C21 C20 C19 120.2(4) . . ?
C20 C21 C22 120.4(4) . . ?
C17 C22 C21 118.8(4) . . ?
C24 C23 C15 120.6(3) . . ?
C24 C23 C28 118.7(3) . . ?
C28 C23 C15 120.7(3) . . ?
C25 C24 C23 119.9(3) . . ?
C24 C25 C26 121.6(4) . . ?
C25 C26 C29 120.0(4) . . ?
C27 C26 C25 118.2(3) . . ?
C27 C26 C29 121.8(4) . . ?
C26 C27 C28 121.3(4) . . ?
C27 C28 C23 120.2(4) . . ?

loop_
_geom_bond_atom_site_label_1
_geom_bond_atom_site_label_2
_geom_bond_distance
_geom_bond_site_symmetry_2
_geom_bond_publ_flag
Se1 C1 1.918(5) . ?
Se1 C7 1.989(4) . ?
S1 O3 1.432(3) . ?
S1 O4 1.447(3) . ?
S1 C14 1.780(3) . ?
S1 C17 1.765(3) . ?
O1 C8 1.218(5) . ?
O2 C11 1.450(4) . ?
O2 C13 1.421(4) . ?
C1 C2 1.380(8) . ?
C1 C6 1.391(9) . ?
C2 C3 1.437(7) . ?
C3 C4 1.319(8) . ?
C4 C5 1.339(8) . ?
C5 C6 1.392(7) . ?
C7 C8 1.514(5) . ?
C7 C12 1.536(5) . ?
C8 C9 1.462(6) . ?
C9 C10 1.323(6) . ?
C10 C11 1.520(5) . ?
C11 C12 1.527(5) . ?
C11 C16 1.523(5) . ?
C12 C15 1.518(4) . ?
C13 C14 1.514(5) . ?
C14 C15 1.331(5) . ?
C15 C23 1.479(5) . ?
C17 C18 1.384(5) . ?
C17 C22 1.379(5) . ?
C18 C19 1.383(5) . ?
C19 C20 1.379(6) . ?
C20 C21 1.369(6) . ?
C21 C22 1.383(5) . ?
C23 C24 1.391(5) . ?
C23 C28 1.399(5) . ?
C24 C25 1.383(5) . ?
C25 C26 1.389(6) . ?
C26 C27 1.378(6) . ?
C26 C29 1.515(5) . ?
C27 C28 1.381(5) . ?
